data_4331399
loop_
_publ_author_name
'Britton, D.'
'Mahon, C.'

_publ_section_title
;
 The Crystal Structure of Mercury(II) Cyanide-Silver Nitrate Dihydrate
;
_journal_name_full 'Inorganic Chemistry'
_journal_page_first 586
_journal_page_last 589
_journal_paper_doi 10.1021/ic50097a028
_journal_volume 10
_journal_year 1971
_chemical_formula_sum 'Ag Hg O2'
_chemical_name_systematic 'Hg (C N)2 Ag N O3 (H2 O)2'
_space_group_IT_number 5
_symmetry_space_group_name_Hall 'I 2y'
_symmetry_space_group_name_H-M 'I 1 2 1'
_cell_angle_alpha 90
_cell_angle_beta 90.05
_cell_angle_gamma 90
_cell_formula_units_Z 6
_cell_length_a 16.74
_cell_length_b 7.25
_cell_length_c 10.62
_cell_volume 1288.896
_citation_journal_id_ASTM INOCAJ
_cod_data_source_file silver1-2_301.cif
_cod_data_source_block Ag1Hg1O2
_cod_original_sg_symbol_Hall 'C 2y (x,y,-x+z)'
_cod_original_formula_sum 'Ag1 Hg1 O2'
_cod_database_code 4331399

loop_
_symmetry_equiv_pos_as_xyz
x,y,z
-x,y,-z
x+1/2,y+1/2,z+1/2
-x+1/2,y+1/2,-z+1/2

loop_
_atom_site_label
_atom_site_type_symbol
_atom_site_fract_x
_atom_site_fract_y
_atom_site_fract_z
_atom_site_occupancy
_atom_site_U_iso_or_equiv
Ag2 Ag+1 0.0665 0.6269 0.3922 1 0.0
Hg2 Hg+2 0.1972 0.4127 0.849 1 0.0
Hg1 Hg+2 0 0 0 1 0.0
Ag1 Ag+1 0 0.0619 0.5 1 0.0
O2 O-2 0.158 0.612 0.201 1 0.0
O1 O-2 0.189 0.215 0.223 1 0.0
O3 O-2 0.108 0.295 0.438 1 0.0
